data_7118775
loop_
_publ_author_name
'Lavenn, Christophe'
'Guillou, Nathalie'
'Monge, Miguel'
'Podbev\<sek, Darjan'
'Ledoux, Gilles'
'Fateeva, Alexandra'
'Demessence, Aude'

_publ_section_title
;
 Shedding light on an ultra-bright photoluminescent lamellar gold thiolate
 coordination polymer [Au(p-SPhCO2Me)]n.
;
_journal_issue 58
_journal_name_full 'Chemical communications (Cambridge, England)'
_journal_page_first 9063
_journal_page_last 9066
_journal_paper_doi 10.1039/c5cc10448c
_journal_volume 52
_journal_year 2016
_chemical_formula_sum 'C8 H7 Au O2 S'
_chemical_formula_weight 364.18
_chemical_name_systematic (AuSPhCO2Me)n
_space_group_IT_number 61
_symmetry_cell_setting orthorhombic
_symmetry_space_group_name_Hall '-P 2ac 2ab'
_symmetry_space_group_name_H-M 'P b c a'
_audit_update_record
;
2015-12-10 deposited with the CCDC.
2016-02-18 downloaded from the CCDC.
;
_cell_angle_alpha 90
_cell_angle_beta 90
_cell_angle_gamma 90
_cell_formula_units_Z 8
_cell_length_a 37.4027(12)
_cell_length_b 7.01569(12)
_cell_length_c 6.36593(10)
_cell_measurement_temperature 293
_cell_volume 1670.46(7)
_computing_molecular_graphics DIAMOND
_computing_structure_refinement TOPAS
_computing_structure_solution TOPAS
_diffrn_ambient_temperature 293
_diffrn_measurement_device_type 'Bruker D8 Advance diffractometer'
_diffrn_radiation_monochromator 'Ge(111) monochromator'
_diffrn_radiation_type 'CuKa1 radiation'
_diffrn_radiation_wavelength 1.5406
_diffrn_source 'X-ray sealed tube'
_exptl_crystal_colour Colourless
_exptl_crystal_description powder
_exptl_crystal_preparation Luminescent
_pd_meas_2theta_range_inc 0.010119
_pd_meas_2theta_range_max 100.00
_pd_meas_2theta_range_min 2.500
_pd_proc_2theta_range_inc 0.010
_pd_proc_2theta_range_max 100.000
_pd_proc_2theta_range_min 3.000
_pd_proc_ls_background_function 'Chebychev polynomial'
_pd_proc_ls_profile_function 'modified Thompson-Cox-Hastings pseudo-Voigt '
_pd_proc_ls_prof_R_factor 0.056
_pd_proc_ls_prof_wR_factor 0.076
_pd_spec_mounting 'glass capillary'
_pd_spec_mount_mode transmission
_pd_spec_shape cylinder
_refine_ls_goodness_of_fit_all 6.41
_refine_ls_number_reflns 877
_refine_ls_number_restraints 3
_refine_ls_R_I_factor 0.038
_cod_data_source_file c5cc10448c2.cif
_cod_data_source_block Au-SPhCO2Me
_cod_depositor_comments 'Adding full bibliography for 7118775--7118776.cif.'
_cod_original_cell_volume 1670.454(67)
_cod_original_sg_symbol_H-M Pbca
_cod_database_code 7118775
_refine_ls_number_structural_parameters 21
_refine_ls_number_profile_parameters 24

loop_
_symmetry_equiv_pos_as_xyz
'-x, -y, -z'
'-x, y+1/2, -z+1/2'
'-x+1/2, -y, z+1/2'
'-x+1/2, y+1/2, z'
'x, -y+1/2, z+1/2'
'x, y, z'
'x+1/2, -y+1/2, -z'
'x+1/2, y, -z+1/2'

loop_
_atom_site_label
_atom_site_type_symbol
_atom_site_symmetry_multiplicity
_atom_site_fract_x
_atom_site_fract_y
_atom_site_fract_z
_atom_site_occupancy
_atom_site_B_iso_or_equiv
Au1 Au 8 0.49994(14) 0.27316(15) 0.24162(44) 1 0.005(39)
C11 C 8 0.3536743 0.01716533 -0.01586295 1 3.51(25)
C12 C 8 0.3842028 -0.03883164 -0.1175149 1 3.51(25)
C13 C 8 0.4162541 -0.03836799 -0.01334472 1 3.51(25)
C14 C 8 0.417777 0.01809263 0.1924774 1 3.51(25)
C15 C 8 0.3872485 0.0740896 0.2941293 1 3.51(25)
C16 C 8 0.3551971 0.07362595 0.1899592 1 3.51(25)
C17 C 8 0.3191872 0.01666645 -0.1279495 1 3.51(25)
S18 S 8 0.461058 0.01871872 0.3331451 1 3.51(25)
H12 H 8 0.3831468 -0.07798316 -0.2602383 1 4
H13 H 8 0.4374235 -0.07719801 -0.0838333 1 4
H15 H 8 0.3883045 0.1132411 0.4368527 1 4
H16 H 8 0.3340278 0.112456 0.2604477 1 4
O11 O 8 0.3178712 -0.03246248 -0.3165366 1 3.51(25)
O12 O 8 0.2891144 0.06911291 -0.02722426 1 3.51(25)
C18 C 8 0.2563612 0.06863911 -0.1336755 1 3.51(25)
